data_7234282
loop_
_publ_author_name
'Wei Huang'
'Hejian Zhang'
'Ji Ma'
'Moyun Chen'
'Haoyun Zhu'
'Weizhi Wang'

_publ_section_title
;
 Ladder-type conjugated oligomers prepared by the Scholl oxidative
 cyclodehydrogenation reaction: synthesis, characterization and
 application in field effect transistors
;
_journal_name_full 'Journal of Materials Chemistry C'
_journal_page_first 6200
_journal_page_last 6208
_journal_paper_doi 10.1039/C5TC00354G
_journal_volume 3
_journal_year 2015
_chemical_formula_sum 'C14 H10 Br2'
_chemical_formula_weight 338.04
_space_group_IT_number 14
_space_group_name_Hall '-P 2ybc'
_space_group_name_H-M_alt 'P 1 21/c 1'
_symmetry_cell_setting monoclinic
_symmetry_space_group_name_H-M 'P 1 21/c 1'
_atom_sites_solution_hydrogens geom
_atom_sites_solution_primary direct
_atom_sites_solution_secondary difmap
_cell_angle_alpha 90.00
_cell_angle_beta 117.647(19)
_cell_angle_gamma 90.00
_cell_formula_units_Z 2
_cell_length_a 5.6911(19)
_cell_length_b 17.259(6)
_cell_length_c 7.0675(16)
_cell_measurement_reflns_used 1888
_cell_measurement_temperature 293(2)
_cell_measurement_theta_max 27.98
_cell_measurement_theta_min 3.46
_cell_volume 614.9(3)
_computing_cell_refinement 'Bruker SAINT'
_computing_data_collection 'Bruker APEX2'
_computing_data_reduction 'Bruker SAINT'
_computing_molecular_graphics 'Bruker SHELXTL'
_computing_publication_material 'Bruker SHELXTL'
_computing_structure_refinement 'SHELXL-97 (Sheldrick, 2008)'
_computing_structure_solution 'SHELXS-97 (Sheldrick, 2008)'
_diffrn_ambient_temperature 293(2)
_diffrn_measured_fraction_theta_full 0.995
_diffrn_measured_fraction_theta_max 0.995
_diffrn_measurement_device_type 'Bruker APEX-II CCD'
_diffrn_measurement_method '\f and \w scans'
_diffrn_radiation_monochromator graphite
_diffrn_radiation_source 'fine-focus sealed tube'
_diffrn_radiation_type MoK\a
_diffrn_radiation_wavelength 0.71073
_diffrn_reflns_av_R_equivalents 0.0382
_diffrn_reflns_av_sigmaI/netI 0.0386
_diffrn_reflns_limit_h_max 6
_diffrn_reflns_limit_h_min -6
_diffrn_reflns_limit_k_max 20
_diffrn_reflns_limit_k_min -20
_diffrn_reflns_limit_l_max 8
_diffrn_reflns_limit_l_min -7
_diffrn_reflns_number 3039
_diffrn_reflns_theta_full 24.98
_diffrn_reflns_theta_max 24.98
_diffrn_reflns_theta_min 2.36
_exptl_absorpt_coefficient_mu 6.559
_exptl_absorpt_correction_T_max 0.4395
_exptl_absorpt_correction_T_min 0.3688
_exptl_absorpt_correction_type multi-scan
_exptl_absorpt_process_details SADABS
_exptl_crystal_colour colorless
_exptl_crystal_density_diffrn 1.826
_exptl_crystal_density_method 'not measured'
_exptl_crystal_description block
_exptl_crystal_F_000 328
_exptl_crystal_size_max 0.19
_exptl_crystal_size_mid 0.17
_exptl_crystal_size_min 0.15
_refine_diff_density_max 1.790
_refine_diff_density_min -0.831
_refine_diff_density_rms 0.106
_refine_ls_extinction_method none
_refine_ls_goodness_of_fit_ref 1.048
_refine_ls_hydrogen_treatment constr
_refine_ls_matrix_type full
_refine_ls_number_parameters 73
_refine_ls_number_reflns 1071
_refine_ls_number_restraints 7
_refine_ls_restrained_S_all 1.140
_refine_ls_R_factor_all 0.0447
_refine_ls_R_factor_gt 0.0409
_refine_ls_shift/su_max 0.001
_refine_ls_shift/su_mean 0.000
_refine_ls_structure_factor_coef Fsqd
_refine_ls_weighting_details 'calc w=1/[\s^2^(Fo^2^)+(0.0277P)^2^+2.4295P] where P=(Fo^2^+2Fc^2^)/3'
_refine_ls_weighting_scheme calc
_refine_ls_wR_factor_gt 0.0949
_refine_ls_wR_factor_ref 0.0966
_reflns_number_gt 971
_reflns_number_total 1071
_reflns_threshold_expression >2sigma(I)
_cod_data_source_file J-mater-Chem-C-2015-3-6200.cif
_cod_data_source_block a
_cod_depositor_comments
;
The following automatic conversions were performed:

data item '_exptl_absorpt_correction_type' value 'Multi-scan' was
changed to 'multi-scan' in accordance with the built-in table derived
from the CIF Core dictionary named 'cif_core.dic' version 2.4.5 last
updated on 2014-11-21.

data item '_refine_ls_hydrogen_treatment' value 'CONSTR' was changed
to 'constr' in accordance with the built-in table derived from the
CIF Core dictionary named 'cif_core.dic' version 2.4.5 last updated
on 2014-11-21.

data item '_symmetry_cell_setting' value 'Monoclinic' was changed to
'monoclinic' in accordance with the built-in table derived from the
CIF Core dictionary named 'cif_core.dic' version 2.4.5 last updated
on 2014-11-21.

Automatic conversion script
Id: cif_fix_values 6909 2019-04-08 15:41:33Z antanas 
;
_cod_original_sg_symbol_H-M 'P2(1)/c  '
_cod_database_code 7234282

loop_
_symmetry_equiv_pos_as_xyz
'x, y, z'
'-x, y+1/2, -z+1/2'
'-x, -y, -z'
'x, -y-1/2, z-1/2'

loop_
_atom_site_label
_atom_site_type_symbol
_atom_site_fract_x
_atom_site_fract_y
_atom_site_fract_z
_atom_site_U_iso_or_equiv
_atom_site_adp_type
_atom_site_occupancy
_atom_site_symmetry_multiplicity
_atom_site_calc_flag
_atom_site_refinement_flags
_atom_site_disorder_assembly
_atom_site_disorder_group
Br1 Br 0.33609(12) 0.93818(3) 1.20274(9) 0.0433(2) Uani 1 1 d . . .
C1 C 0.5631(12) 0.8604(3) 0.8006(11) 0.0515(15) Uani 1 1 d . . .
H1 H 0.7414 0.8654 0.8989 0.062 Uiso 1 1 calc R . .
C2 C 0.4828(12) 0.8011(3) 0.6547(10) 0.0454(13) Uani 1 1 d . . .
H2 H 0.6066 0.7659 0.6546 0.054 Uiso 1 1 calc R . .
C3 C 0.2205(13) 0.7935(3) 0.5092(9) 0.0470(14) Uani 1 1 d . . .
H3 H 0.1660 0.7529 0.4115 0.056 Uiso 1 1 calc R . .
C4 C 0.0386(12) 0.8460(3) 0.5080(9) 0.0478(14) Uani 1 1 d . . .
H4 H -0.1390 0.8410 0.4083 0.057 Uiso 1 1 calc R . .
C5 C 0.1164(12) 0.9057(4) 0.6528(10) 0.0509(15) Uani 1 1 d . . .
H5 H -0.0077 0.9412 0.6505 0.061 Uiso 1 1 calc R . .
C6 C 0.3805(13) 0.9127(4) 0.8021(11) 0.0554(17) Uani 1 1 d . . .
C7 C 0.4513(17) 0.9712(4) 0.9718(16) 0.095(3) Uani 1 1 d DU . .

loop_
_atom_site_aniso_label
_atom_site_aniso_U_11
_atom_site_aniso_U_22
_atom_site_aniso_U_33
_atom_site_aniso_U_23
_atom_site_aniso_U_13
_atom_site_aniso_U_12
Br1 0.0567(4) 0.0376(4) 0.0446(4) 0.0006(2) 0.0311(3) -0.0088(2)
C1 0.041(3) 0.037(3) 0.061(4) -0.004(3) 0.012(3) 0.004(3)
C2 0.056(3) 0.030(3) 0.054(3) 0.000(2) 0.029(3) 0.008(2)
C3 0.066(4) 0.032(3) 0.044(3) -0.010(2) 0.026(3) -0.007(3)
C4 0.043(3) 0.049(3) 0.046(3) -0.009(3) 0.016(3) -0.007(3)
C5 0.046(3) 0.046(3) 0.052(3) -0.010(3) 0.014(3) 0.012(3)
C6 0.050(3) 0.037(3) 0.054(4) -0.015(3) 0.003(3) 0.012(3)
C7 0.075(4) 0.071(4) 0.094(5) -0.031(4) 0.001(4) 0.026(4)

loop_
_atom_type_symbol
_atom_type_description
_atom_type_scat_dispersion_real
_atom_type_scat_dispersion_imag
_atom_type_scat_source
C C 0.0033 0.0016 'International Tables Vol C Tables 4.2.6.8 and 6.1.1.4'
H H 0.0000 0.0000 'International Tables Vol C Tables 4.2.6.8 and 6.1.1.4'
Br Br -0.2901 2.4595 'International Tables Vol C Tables 4.2.6.8 and 6.1.1.4'

loop_
_geom_angle_atom_site_label_1
_geom_angle_atom_site_label_2
_geom_angle_atom_site_label_3
_geom_angle
_geom_angle_site_symmetry_1
_geom_angle_site_symmetry_3
C2 C1 C6 120.3(6) . .
C2 C1 H1 119.9 . .
C6 C1 H1 119.9 . .
C3 C2 C1 120.1(6) . .
C3 C2 H2 119.9 . .
C1 C2 H2 119.9 . .
C2 C3 C4 119.9(5) . .
C2 C3 H3 120.1 . .
C4 C3 H3 120.1 . .
C5 C4 C3 120.6(6) . .
C5 C4 H4 119.7 . .
C3 C4 H4 119.7 . .
C4 C5 C6 119.7(6) . .
C4 C5 H5 120.2 . .
C6 C5 H5 120.2 . .
C1 C6 C5 119.4(5) . .
C1 C6 C7 122.1(6) . .
C5 C6 C7 118.1(6) . .
C7 C7 C6 143.4(17) 3_677 .
C7 C7 Br1 104.2(13) 3_677 .
C6 C7 Br1 112.4(6) . .

loop_
_geom_bond_atom_site_label_1
_geom_bond_atom_site_label_2
_geom_bond_distance
_geom_bond_site_symmetry_2
Br1 C7 2.100(12) .
C1 C2 1.372(8) .
C1 C6 1.381(8) .
C1 H1 0.9300 .
C2 C3 1.370(9) .
C2 H2 0.9300 .
C3 C4 1.373(9) .
C3 H3 0.9300 .
C4 C5 1.373(8) .
C4 H4 0.9300 .
C5 C6 1.384(8) .
C5 H5 0.9300 .
C6 C7 1.473(9) .
C7 C7 1.119(14) 3_677

loop_
_geom_torsion_atom_site_label_1
_geom_torsion_atom_site_label_2
_geom_torsion_atom_site_label_3
_geom_torsion_atom_site_label_4
_geom_torsion
_geom_torsion_site_symmetry_1
_geom_torsion_site_symmetry_2
_geom_torsion_site_symmetry_3
_geom_torsion_site_symmetry_4
C6 C1 C2 C3 0.1(10) . . . .
C1 C2 C3 C4 0.8(9) . . . .
C2 C3 C4 C5 -0.6(10) . . . .
C3 C4 C5 C6 -0.4(10) . . . .
C2 C1 C6 C5 -1.1(11) . . . .
C2 C1 C6 C7 172.2(8) . . . .
C4 C5 C6 C1 1.3(11) . . . .
C4 C5 C6 C7 -172.3(8) . . . .
C1 C6 C7 C7 79(2) . . . 3_677
C5 C6 C7 C7 -107.1(19) . . . 3_677
C1 C6 C7 Br1 -99.8(8) . . . .
C5 C6 C7 Br1 73.6(8) . . . .
